data_7224310
loop_
_publ_author_name
'Sieradzki, A.'
'Pawlus, S.'
'Tripathy, S. N.'
'G\;agor, A'
'Ciupa, A.'
'M\;aczka, M'
'Paluch, M.'

_publ_section_title
;
 Dielectric relaxation behavior in antiferroelectric metal organic
 framework [(CH3)2NH2][Fe(III)Fe(II)(HCOO)6] single crystals.
;
_journal_issue 12
_journal_name_full 'Physical chemistry chemical physics : PCCP'
_journal_page_first 8462
_journal_page_last 8467
_journal_paper_doi 10.1039/c6cp00064a
_journal_volume 18
_journal_year 2016
_chemical_formula_sum 'C8 H14 Fe2 N O12'
_chemical_formula_weight 427.91
_space_group_crystal_system trigonal
_space_group_IT_number 167
_space_group_name_Hall '-R 3 2"c'
_space_group_name_H-M_alt 'R -3 c :H'
_symmetry_space_group_name_Hall '-R 3 2"c'
_symmetry_space_group_name_H-M 'R -3 c :H'
_atom_sites_solution_hydrogens geom
_audit_creation_method SHELXL-2014/7
_cell_angle_alpha 90
_cell_angle_beta 90
_cell_angle_gamma 120
_cell_formula_units_Z 18
_cell_length_a 14.2909(5)
_cell_length_b 14.2909(5)
_cell_length_c 41.5072(16)
_cell_measurement_reflns_used 4255
_cell_measurement_temperature 139.96(18)
_cell_measurement_theta_max 28.9530
_cell_measurement_theta_min 2.8460
_cell_volume 7341.3(5)
_computing_cell_refinement 'CrysAlisPro 1.171.38.41 (Rigaku OD, 2015)'
_computing_data_collection 'CrysAlisPro 1.171.38.41 (Rigaku OD, 2015)'
_computing_data_reduction 'CrysAlisPro 1.171.38.41 (Rigaku OD, 2015)'
_computing_structure_refinement 'SHELXL-2014/7 (Sheldrick, 2014)'
_diffrn_ambient_environment N~2~
_diffrn_ambient_temperature 139.96(18)
_diffrn_detector 'CCD plate'
_diffrn_detector_area_resol_mean 10.6249
_diffrn_detector_type Atlas
_diffrn_measured_fraction_theta_full 0.999
_diffrn_measured_fraction_theta_max 0.999
_diffrn_measurement_device 'four-circle diffractometer'
_diffrn_measurement_device_type 'Xcalibur, Atlas'
_diffrn_radiation_monochromator graphite
_diffrn_radiation_probe x-ray
_diffrn_radiation_type 'Mo K\a'
_diffrn_radiation_wavelength 0.71073
_diffrn_reflns_av_R_equivalents 0.0309
_diffrn_reflns_av_unetI/netI 0.0168
_diffrn_reflns_Laue_measured_fraction_full 0.999
_diffrn_reflns_Laue_measured_fraction_max 0.999
_diffrn_reflns_limit_h_max 17
_diffrn_reflns_limit_h_min -17
_diffrn_reflns_limit_k_max 17
_diffrn_reflns_limit_k_min -16
_diffrn_reflns_limit_l_max 50
_diffrn_reflns_limit_l_min -49
_diffrn_reflns_number 15136
_diffrn_reflns_point_group_measured_fraction_full 0.999
_diffrn_reflns_point_group_measured_fraction_max 0.999
_diffrn_reflns_theta_full 25.679
_diffrn_reflns_theta_max 25.679
_diffrn_reflns_theta_min 2.561
_diffrn_source 'fine-focus sealed X-ray tube'
_diffrn_source_type 'Enhance (Mo) X-ray Source'
_exptl_absorpt_coefficient_mu 1.837
_exptl_absorpt_correction_T_max 1.00000
_exptl_absorpt_correction_T_min 0.90125
_exptl_absorpt_correction_type multi-scan
_exptl_absorpt_process_details
;
CrysAlisPro 1.171.38.41 (Rigaku Oxford Diffraction, 2015)
Empirical absorption correction using spherical harmonics,
 implemented in SCALE3 ABSPACK scaling algorithm.
;
_exptl_crystal_density_diffrn 1.742
_exptl_crystal_description column
_exptl_crystal_F_000 3906
_exptl_crystal_size_max 0.20
_exptl_crystal_size_mid 0.08
_exptl_crystal_size_min 0.06
_refine_diff_density_max 0.249
_refine_diff_density_min -0.386
_refine_diff_density_rms 0.058
_refine_ls_extinction_method none
_refine_ls_goodness_of_fit_ref 1.099
_refine_ls_hydrogen_treatment constr
_refine_ls_matrix_type full
_refine_ls_number_parameters 113
_refine_ls_number_reflns 1558
_refine_ls_number_restraints 3
_refine_ls_restrained_S_all 1.099
_refine_ls_R_factor_all 0.0367
_refine_ls_R_factor_gt 0.0258
_refine_ls_shift/su_max 0.002
_refine_ls_shift/su_mean 0.000
_refine_ls_structure_factor_coef Fsqd
_refine_ls_weighting_details 'w=1/[\s^2^(Fo^2^)+(0.0320P)^2^+1.7000P] where P=(Fo^2^+2Fc^2^)/3'
_refine_ls_weighting_scheme calc
_refine_ls_wR_factor_gt 0.0651
_refine_ls_wR_factor_ref 0.0691
_reflns_Friedel_coverage 0.000
_reflns_number_gt 1262
_reflns_number_total 1558
_reflns_threshold_expression 'I > 2\s(I)'
_cod_data_source_file c6cp00064a4.cif
_cod_data_source_block 140K
_cod_depositor_comments
;Adding full bibliography for 7224310--7224314.cif.

 Adding full bibliography for 7224310--7224314.cif.
;
_cod_original_cell_volume 7341.3(6)
_cod_database_code 7224310
_shelx_shelxl_version_number 2014/7
_shelx_space_group_comment
;
The symmetry employed for this shelxl refinement is uniquely defined
by the following loop, which should always be used as a source of
symmetry information in preference to the above space-group names.
They are only intended as comments.
;
_oxdiff_exptl_absorpt_empirical_full_min 0.961
_oxdiff_exptl_absorpt_empirical_full_max 1.078
_oxdiff_exptl_absorpt_empirical_details
;
Empirical correction (ABSPACK) includes:
- Absorption correction using spherical harmonics
- Frame scaling
;

loop_
_space_group_symop_operation_xyz
'x, y, z'
'-y, x-y, z'
'-x+y, -x, z'
'y, x, -z+1/2'
'x-y, -y, -z+1/2'
'-x, -x+y, -z+1/2'
'x+2/3, y+1/3, z+1/3'
'-y+2/3, x-y+1/3, z+1/3'
'-x+y+2/3, -x+1/3, z+1/3'
'y+2/3, x+1/3, -z+5/6'
'x-y+2/3, -y+1/3, -z+5/6'
'-x+2/3, -x+y+1/3, -z+5/6'
'x+1/3, y+2/3, z+2/3'
'-y+1/3, x-y+2/3, z+2/3'
'-x+y+1/3, -x+2/3, z+2/3'
'y+1/3, x+2/3, -z+7/6'
'x-y+1/3, -y+2/3, -z+7/6'
'-x+1/3, -x+y+2/3, -z+7/6'
'-x, -y, -z'
'y, -x+y, -z'
'x-y, x, -z'
'-y, -x, z-1/2'
'-x+y, y, z-1/2'
'x, x-y, z-1/2'
'-x+2/3, -y+1/3, -z+1/3'
'y+2/3, -x+y+1/3, -z+1/3'
'x-y+2/3, x+1/3, -z+1/3'
'-y+2/3, -x+1/3, z-1/6'
'-x+y+2/3, y+1/3, z-1/6'
'x+2/3, x-y+1/3, z-1/6'
'-x+1/3, -y+2/3, -z+2/3'
'y+1/3, -x+y+2/3, -z+2/3'
'x-y+1/3, x+2/3, -z+2/3'
'-y+1/3, -x+2/3, z+1/6'
'-x+y+1/3, y+2/3, z+1/6'
'x+1/3, x-y+2/3, z+1/6'

loop_
_atom_site_label
_atom_site_type_symbol
_atom_site_fract_x
_atom_site_fract_y
_atom_site_fract_z
_atom_site_U_iso_or_equiv
_atom_site_adp_type
_atom_site_occupancy
_atom_site_site_symmetry_order
_atom_site_calc_flag
_atom_site_refinement_flags_posn
_atom_site_refinement_flags_adp
_atom_site_refinement_flags_occupancy
_atom_site_disorder_assembly
_atom_site_disorder_group
Fe1 Fe -0.00627(2) 0.3333 0.0833 0.00912(13) Uani 1 2 d S T P . .
Fe2 Fe 0.0000 0.0000 0.0000 0.00804(16) Uani 1 6 d S T P . .
Fe3 Fe -0.3333 0.3333 -0.00222(2) 0.00815(14) Uani 1 3 d S T P . .
O1 O 0.06012(10) 0.47742(10) 0.05485(3) 0.0173(3) Uani 1 1 d . . . . .
O2 O -0.15449(10) 0.25352(10) 0.05732(3) 0.0176(3) Uani 1 1 d . . . . .
O3 O -0.19887(9) 0.39159(9) -0.02863(2) 0.0131(3) Uani 1 1 d . . . . .
O4 O 0.06443(10) 0.26534(10) 0.05447(3) 0.0188(3) Uani 1 1 d . . . . .
O5 O -0.27848(9) 0.25655(9) 0.02612(2) 0.0136(3) Uani 1 1 d . . . . .
O6 O 0.06753(9) 0.13406(9) 0.02710(2) 0.0141(3) Uani 1 1 d . . . . .
C1 C 0.01950(15) 0.17871(14) 0.03971(4) 0.0161(4) Uani 1 1 d . . . . .
H1 H -0.0553 0.1438 0.0377 0.019 Uiso 1 1 calc R U . . .
C2 C -0.18420(14) 0.29889(15) 0.03766(4) 0.0144(4) Uani 1 1 d . . . . .
H2 H -0.1339 0.3684 0.0310 0.017 Uiso 1 1 calc R U . . .
C3 C 0.14826(14) 0.51493(14) 0.04093(4) 0.0148(4) Uani 1 1 d . . . . .
H3 H 0.1794 0.4715 0.0394 0.018 Uiso 1 1 calc R U . . .
N11B N -0.0424(6) 0.6166(6) 0.07052(17) 0.0238(10) Uiso 0.283(5) 1 d D . P A 1
H11A H -0.0428 0.5542 0.0713 0.029 Uiso 0.283(5) 1 calc R U P A 1
H11B H -0.1103 0.6021 0.0727 0.029 Uiso 0.283(5) 1 calc R U P A 1
C10A C 0.0212(6) 0.6838(6) 0.0972(2) 0.030(2) Uiso 0.283(5) 1 d D . P A 1
H10A H 0.0907 0.6888 0.0972 0.045 Uiso 0.283(5) 1 calc R U P A 1
H10B H -0.0154 0.6525 0.1171 0.045 Uiso 0.283(5) 1 calc R U P A 1
H10C H 0.0303 0.7548 0.0949 0.045 Uiso 0.283(5) 1 calc R U P A 1
C10B C -0.0027(5) 0.6656(5) 0.0397(2) 0.020(2) Uiso 0.283(5) 1 d D . P A 1
H10D H -0.0015 0.7333 0.0387 0.030 Uiso 0.283(5) 1 calc R U P A 1
H10E H -0.0491 0.6186 0.0231 0.030 Uiso 0.283(5) 1 calc R U P A 1
H10F H 0.0691 0.6777 0.0366 0.030 Uiso 0.283(5) 1 calc R U P A 1
N1 N -0.0517(5) 0.6150(5) 0.0833 0.0238(10) Uiso 0.435(9) 2 d DS . P A 2
H1A H -0.1174 0.6074 0.0834 0.029 Uiso 0.217(5) 1 calc R U P A 2
H1B H -0.0593 0.5493 0.0832 0.029 Uiso 0.217(5) 1 calc R U P A 2
C12 C 0.0044(4) 0.6716(4) 0.05449(15) 0.0269(16) Uiso 0.435(9) 1 d D . P A 2
H12A H 0.0103 0.7415 0.0541 0.040 Uiso 0.435(9) 1 calc R U P A 2
H12B H -0.0351 0.6310 0.0359 0.040 Uiso 0.435(9) 1 calc R U P A 2
H12C H 0.0754 0.6799 0.0543 0.040 Uiso 0.435(9) 1 calc R U P A 2

loop_
_atom_site_aniso_label
_atom_site_aniso_U_11
_atom_site_aniso_U_22
_atom_site_aniso_U_33
_atom_site_aniso_U_23
_atom_site_aniso_U_13
_atom_site_aniso_U_12
Fe1 0.00857(18) 0.0081(2) 0.0106(2) -0.00061(13) -0.00031(6) 0.00403(11)
Fe2 0.0075(2) 0.0075(2) 0.0091(3) 0.000 0.000 0.00375(11)
Fe3 0.00740(18) 0.00740(18) 0.0097(2) 0.000 0.000 0.00370(9)
O1 0.0143(7) 0.0157(7) 0.0213(6) 0.0062(5) 0.0068(5) 0.0069(6)
O2 0.0161(7) 0.0157(7) 0.0202(6) 0.0010(5) -0.0065(5) 0.0073(6)
O3 0.0124(7) 0.0109(7) 0.0154(6) 0.0027(5) 0.0035(5) 0.0055(6)
O4 0.0167(7) 0.0146(7) 0.0244(7) -0.0082(5) 0.0003(5) 0.0072(6)
O5 0.0129(7) 0.0129(7) 0.0156(6) 0.0006(5) -0.0024(5) 0.0071(6)
O6 0.0130(7) 0.0124(7) 0.0170(6) -0.0046(5) -0.0012(5) 0.0065(6)
C1 0.0122(10) 0.0140(10) 0.0208(9) -0.0019(8) -0.0002(7) 0.0055(8)
C2 0.0121(10) 0.0138(10) 0.0168(9) 0.0026(7) 0.0001(7) 0.0062(8)
C3 0.0146(10) 0.0144(10) 0.0174(9) 0.0021(7) 0.0031(7) 0.0086(9)

loop_
_atom_type_symbol
_atom_type_description
_atom_type_scat_dispersion_real
_atom_type_scat_dispersion_imag
_atom_type_scat_source
C C 0.0033 0.0016 'International Tables Vol C Tables 4.2.6.8 and 6.1.1.4'
H H 0.0000 0.0000 'International Tables Vol C Tables 4.2.6.8 and 6.1.1.4'
N N 0.0061 0.0033 'International Tables Vol C Tables 4.2.6.8 and 6.1.1.4'
O O 0.0106 0.0060 'International Tables Vol C Tables 4.2.6.8 and 6.1.1.4'
Fe Fe 0.3463 0.8444 'International Tables Vol C Tables 4.2.6.8 and 6.1.1.4'

loop_
_geom_angle_atom_site_label_1
_geom_angle_atom_site_label_2
_geom_angle_atom_site_label_3
_geom_angle
_geom_angle_site_symmetry_1
_geom_angle_site_symmetry_3
O4 Fe1 O4 88.75(7) . 17_554
O4 Fe1 O2 92.46(4) . .
O4 Fe1 O2 174.80(4) 17_554 .
O4 Fe1 O2 174.80(4) . 17_554
O4 Fe1 O2 92.46(4) 17_554 17_554
O2 Fe1 O2 86.79(7) . 17_554
O4 Fe1 O1 90.47(5) . 17_554
O4 Fe1 O1 92.62(5) 17_554 17_554
O2 Fe1 O1 82.32(5) . 17_554
O2 Fe1 O1 94.53(4) 17_554 17_554
O4 Fe1 O1 92.62(5) . .
O4 Fe1 O1 90.47(5) 17_554 .
O2 Fe1 O1 94.52(4) . .
O2 Fe1 O1 82.32(5) 17_554 .
O1 Fe1 O1 175.68(7) 17_554 .
O6 Fe2 O6 180.0 . 19
O6 Fe2 O6 88.42(4) . 21
O6 Fe2 O6 91.58(4) 19 21
O6 Fe2 O6 91.58(4) . 3
O6 Fe2 O6 88.42(4) 19 3
O6 Fe2 O6 180.00(7) 21 3
O6 Fe2 O6 91.58(4) . 2
O6 Fe2 O6 88.42(4) 19 2
O6 Fe2 O6 88.42(4) 21 2
O6 Fe2 O6 91.58(4) 3 2
O6 Fe2 O6 88.42(4) . 20
O6 Fe2 O6 91.58(4) 19 20
O6 Fe2 O6 91.58(4) 21 20
O6 Fe2 O6 88.42(4) 3 20
O6 Fe2 O6 180.00(7) 2 20
O3 Fe3 O3 92.74(4) 3_455 2_565
O3 Fe3 O3 92.74(4) 3_455 .
O3 Fe3 O3 92.74(4) 2_565 .
O3 Fe3 O5 89.56(5) 3_455 3_455
O3 Fe3 O5 88.28(5) 2_565 3_455
O3 Fe3 O5 177.43(4) . 3_455
O3 Fe3 O5 177.43(4) 3_455 2_565
O3 Fe3 O5 89.56(5) 2_565 2_565
O3 Fe3 O5 88.28(5) . 2_565
O5 Fe3 O5 89.38(5) 3_455 2_565
O3 Fe3 O5 88.28(5) 3_455 .
O3 Fe3 O5 177.44(4) 2_565 .
O3 Fe3 O5 89.56(5) . .
O5 Fe3 O5 89.37(5) 3_455 .
O5 Fe3 O5 89.37(5) 2_565 .
C3 O1 Fe1 122.66(12) . .
C2 O2 Fe1 124.17(12) . .
C3 O3 Fe3 125.76(11) 19_565 .
C1 O4 Fe1 128.28(12) . .
C2 O5 Fe3 124.92(11) . .
C1 O6 Fe2 126.35(11) . .
O4 C1 O6 124.84(17) . .
O4 C1 H1 117.6 . .
O6 C1 H1 117.6 . .
O2 C2 O5 124.07(17) . .
O2 C2 H2 118.0 . .
O5 C2 H2 118.0 . .
O1 C3 O3 124.47(17) . 19_565
O1 C3 H3 117.8 . .
O3 C3 H3 117.8 19_565 .
C10B N11B C10A 113.2(7) . .
C10B N11B H11A 108.9 . .
C10A N11B H11A 108.9 . .
C10B N11B H11B 108.9 . .
C10A N11B H11B 108.9 . .
H11A N11B H11B 107.7 . .
N11B C10A H10A 109.5 . .
N11B C10A H10B 109.5 . .
H10A C10A H10B 109.5 . .
N11B C10A H10C 109.5 . .
H10A C10A H10C 109.5 . .
H10B C10A H10C 109.5 . .
N11B C10B H10D 109.5 . .
N11B C10B H10E 109.5 . .
H10D C10B H10E 109.5 . .
N11B C10B H10F 109.5 . .
H10D C10B H10F 109.5 . .
H10E C10B H10F 109.5 . .
C12 N1 C12 112.1(6) 16_454 .
C12 N1 H1A 109.2 16_454 .
C12 N1 H1A 109.2 . .
C12 N1 H1B 109.2 16_454 .
C12 N1 H1B 109.2 . .
H1A N1 H1B 107.9 . .
N1 C12 H12A 109.5 . .
N1 C12 H12B 109.5 . .
H12A C12 H12B 109.5 . .
N1 C12 H12C 109.5 . .
H12A C12 H12C 109.5 . .
H12B C12 H12C 109.5 . .

loop_
_geom_bond_atom_site_label_1
_geom_bond_atom_site_label_2
_geom_bond_distance
_geom_bond_site_symmetry_2
Fe1 O4 2.0934(12) .
Fe1 O4 2.0934(12) 17_554
Fe1 O2 2.1302(12) .
Fe1 O2 2.1302(12) 17_554
Fe1 O1 2.1411(12) 17_554
Fe1 O1 2.1412(12) .
Fe2 O6 2.0045(11) .
Fe2 O6 2.0046(11) 19
Fe2 O6 2.0046(11) 21
Fe2 O6 2.0046(11) 3
Fe2 O6 2.0046(11) 2
Fe2 O6 2.0046(11) 20
Fe3 O3 1.9970(11) 3_455
Fe3 O3 1.9970(11) 2_565
Fe3 O3 1.9970(11) .
Fe3 O5 2.0156(11) 3_455
Fe3 O5 2.0156(11) 2_565
Fe3 O5 2.0156(11) .
O1 C3 1.238(2) .
O2 C2 1.2417(19) .
O3 C3 1.2660(19) 19_565
O4 C1 1.235(2) .
O5 C2 1.2631(19) .
O6 C1 1.2610(19) .
C1 H1 0.9300 .
C2 H2 0.9300 .
C3 O3 1.2659(19) 19_565
C3 H3 0.9300 .
N11B C10B 1.433(7) .
N11B C10A 1.449(7) .
N11B H11A 0.8900 .
N11B H11B 0.8900 .
C10A H10A 0.9600 .
C10A H10B 0.9600 .
C10A H10C 0.9600 .
C10B H10D 0.9600 .
C10B H10E 0.9600 .
C10B H10F 0.9600 .
N1 C12 1.443(6) 16_454
N1 C12 1.443(6) .
N1 H1A 0.8900 .
N1 H1B 0.8900 .
C12 H12A 0.9600 .
C12 H12B 0.9600 .
C12 H12C 0.9600 .

loop_
_geom_hbond_atom_site_label_D
_geom_hbond_atom_site_label_H
_geom_hbond_atom_site_label_A
_geom_hbond_distance_DH
_geom_hbond_distance_HA
_geom_hbond_distance_DA
_geom_hbond_angle_DHA
_geom_hbond_site_symmetry_A
N11B H11A O1 0.89 2.33 3.072(6) 140.5 .
N11B H11A O2 0.89 2.42 3.150(7) 139.8 17_554
N11B H11B O2 0.89 2.08 2.910(6) 154.9 2_565
C10B H10D O6 0.96 2.55 3.468(7) 159.6 3_565
C10B H10F O3 0.96 2.52 3.395(7) 151.1 19_565
N1 H1A O2 0.89 2.14 2.941(4) 149.3 2_565
N1 H1B O2 0.89 2.14 2.941(4) 149.3 17_554
